data_1544025
loop_
_publ_author_name
'Chen, Xun'
'Hu, Xinwei'
'Deng, Yuanfu'
'Jiang, Huanfeng'
'Zeng, Wei'

_publ_section_title
;
 A [4 + 1] Cyclative Capture Access to Indolizines via
 Cobalt(III)-Catalyzed Csp(2)-H Bond Functionalization.
;
_journal_name_full 'Organic letters'
_journal_paper_doi 10.1021/acs.orglett.6b02421
_journal_year 2016
_chemical_formula_sum 'C15 H12 Cl N O2'
_chemical_formula_weight 273.71
_chemical_name_systematic
; 
 ? 
;
_space_group_IT_number 14
_symmetry_cell_setting monoclinic
_symmetry_space_group_name_Hall '-P 2ybc'
_symmetry_space_group_name_H-M 'P 1 21/c 1'
_atom_sites_solution_hydrogens geom
_atom_sites_solution_primary direct
_atom_sites_solution_secondary difmap
_audit_creation_method SHELXL-97
_cell_angle_alpha 90.00
_cell_angle_beta 93.942(3)
_cell_angle_gamma 90.00
_cell_formula_units_Z 12
_cell_length_a 11.4660(3)
_cell_length_b 16.5965(4)
_cell_length_c 20.5339(7)
_cell_measurement_reflns_used 6166
_cell_measurement_temperature 571(2)
_cell_measurement_theta_max 62.80
_cell_measurement_theta_min 3.43
_cell_volume 3898.26(19)
_computing_cell_refinement 'SMART (Bruker, 1998)'
_computing_data_collection 'SMART (Bruker, 1998)'
_computing_data_reduction 'SAIRT (Bruker, 1998)'
_computing_molecular_graphics 'ORTEP-II (Johnson, 1976)'
_computing_publication_material 'SHELXL-97 (Sheldrick, 1997)'
_computing_structure_refinement 'SHELXL-97 (Sheldrick, 1997)'
_computing_structure_solution 'SHELXS-97 (Sheldrick, 1990)'
_diffrn_ambient_temperature 571(2)
_diffrn_measured_fraction_theta_full 0.982
_diffrn_measured_fraction_theta_max 0.982
_diffrn_measurement_device_type 'four-circle diffractometer'
_diffrn_measurement_method 'CCD plate'
_diffrn_radiation_monochromator graphite
_diffrn_radiation_source 'fine-focus sealed tube'
_diffrn_radiation_type CuK\a
_diffrn_radiation_wavelength 1.54184
_diffrn_reflns_av_R_equivalents 0.0281
_diffrn_reflns_av_sigmaI/netI 0.0289
_diffrn_reflns_limit_h_max 11
_diffrn_reflns_limit_h_min -13
_diffrn_reflns_limit_k_max 18
_diffrn_reflns_limit_k_min -10
_diffrn_reflns_limit_l_max 23
_diffrn_reflns_limit_l_min -19
_diffrn_reflns_number 12776
_diffrn_reflns_theta_full 62.80
_diffrn_reflns_theta_max 62.80
_diffrn_reflns_theta_min 3.43
_exptl_absorpt_coefficient_mu 2.579
_exptl_absorpt_correction_T_max 0.6265
_exptl_absorpt_correction_T_min 0.5321
_exptl_absorpt_correction_type multi-scan
_exptl_crystal_colour colorless
_exptl_crystal_density_diffrn 1.399
_exptl_crystal_density_method 'not measured'
_exptl_crystal_description Plane
_exptl_crystal_F_000 1704
_exptl_crystal_size_max 0.28
_exptl_crystal_size_mid 0.26
_exptl_crystal_size_min 0.20
_refine_diff_density_max 0.160
_refine_diff_density_min -0.212
_refine_diff_density_rms 0.036
_refine_ls_extinction_coef 0.000131(17)
_refine_ls_extinction_expression Fc^*^=kFc[1+0.001xFc^2^\l^3^/sin(2\q)]^-1/4^
_refine_ls_extinction_method SHELXL
_refine_ls_goodness_of_fit_ref 1.037
_refine_ls_hydrogen_treatment mixed
_refine_ls_matrix_type full
_refine_ls_number_parameters 515
_refine_ls_number_reflns 6161
_refine_ls_number_restraints 0
_refine_ls_restrained_S_all 1.037
_refine_ls_R_factor_all 0.0638
_refine_ls_R_factor_gt 0.0405
_refine_ls_shift/su_max 0.000
_refine_ls_shift/su_mean 0.000
_refine_ls_structure_factor_coef Fsqd
_refine_ls_weighting_details 'calc w=1/[\s^2^(Fo^2^)+(0.0404P)^2^+0.4683P] where P=(Fo^2^+2Fc^2^)/3'
_refine_ls_weighting_scheme calc
_refine_ls_wR_factor_gt 0.0906
_refine_ls_wR_factor_ref 0.1033
_reflns_number_gt 4327
_reflns_number_total 6161
_reflns_threshold_expression >2sigma(I)
_cod_data_source_file ol6b02421_si_002.cif
_cod_data_source_block sad
_cod_depositor_comments
;
The following automatic conversions were performed:

'_symmetry_cell_setting' value 'Monoclinic' changed to 'monoclinic'
according to
/usr/data/users/saulius/crontab/automatic-downloads/rss-feeds/ACS/lib/dictionaries/cif_core.dic
dictionary named 'cif_core.dic' version 2.4.2 from 2011-04-26.

Automatic conversion script
Id: cif_fix_values 4268 2015-11-12 08:31:59Z antanas 

2019-01-18
Z value and formula fixed to values more according to usual
chemical conventions.                 miguel
;
_cod_original_formula_sum 'C45 H36 Cl3 N3 O6'
_cod_original_formula_weight 821.12
_cod_original_formula_units_Z 4
_cod_original_cell_volume 3898.3(2)
_cod_original_sg_symbol_H-M P21/C
_cod_database_code 1544025

loop_
_symmetry_equiv_pos_as_xyz
'x, y, z'
'-x, y+1/2, -z+1/2'
'-x, -y, -z'
'x, -y-1/2, z-1/2'

loop_
_atom_site_label
_atom_site_type_symbol
_atom_site_fract_x
_atom_site_fract_y
_atom_site_fract_z
_atom_site_U_iso_or_equiv
_atom_site_adp_type
_atom_site_occupancy
_atom_site_symmetry_multiplicity
_atom_site_calc_flag
_atom_site_refinement_flags
Cl1 Cl 0.67082(6) 0.39683(5) 0.23169(4) 0.0861(2) Uani 1 1 d .
Cl2 Cl 0.64312(6) 0.25375(4) 0.07237(4) 0.0839(2) Uani 1 1 d .
Cl3 Cl 1.29985(6) 0.75213(5) 0.10281(4) 0.0869(2) Uani 1 1 d .
O1 O 1.07573(14) 0.28732(9) 0.26235(8) 0.0589(4) Uani 1 1 d .
O2 O 1.26187(13) 0.33085(8) 0.27324(8) 0.0529(4) Uani 1 1 d .
O3 O 1.23479(13) 0.31742(9) 0.10862(8) 0.0541(4) Uani 1 1 d .
O4 O 1.05007(14) 0.36244(9) 0.09109(9) 0.0606(4) Uani 1 1 d .
O5 O 0.89516(14) 0.86072(9) 0.07329(8) 0.0585(4) Uani 1 1 d .
O6 O 0.70968(13) 0.81660(9) 0.06345(8) 0.0556(4) Uani 1 1 d .
N1 N 1.00356(15) 0.45434(10) 0.25323(8) 0.0427(4) Uani 1 1 d .
C1 C 0.7998(2) 0.45182(14) 0.23789(12) 0.0546(6) Uani 1 1 d .
C2 C 0.90136(19) 0.41150(13) 0.24716(11) 0.0510(5) Uani 1 1 d .
H2A H 0.9021 0.3555 0.2494 0.061 Uiso 1 1 calc R
C3 C 1.00167(19) 0.53851(12) 0.25002(10) 0.0451(5) Uani 1 1 d .
C4 C 0.8958(2) 0.57835(14) 0.24043(11) 0.0530(6) Uani 1 1 d .
H4A H 0.8942 0.6343 0.2382 0.064 Uiso 1 1 calc R
C5 C 0.7936(2) 0.53577(14) 0.23419(12) 0.0569(6) Uani 1 1 d .
H5A H 0.7220 0.5619 0.2277 0.068 Uiso 1 1 calc R
C6 C 1.11873(19) 0.56493(12) 0.25781(10) 0.0453(5) Uani 1 1 d .
C7 C 1.1656(2) 0.64310(13) 0.25822(12) 0.0563(6) Uani 1 1 d .
H7A H 1.1171 0.6879 0.2534 0.068 Uiso 1 1 calc R
C8 C 1.2839(2) 0.65163(15) 0.26583(13) 0.0653(7) Uani 1 1 d .
H8A H 1.3168 0.7029 0.2664 0.078 Uiso 1 1 calc R
C9 C 1.3565(2) 0.58358(15) 0.27287(13) 0.0633(6) Uani 1 1 d .
H9A H 1.4370 0.5910 0.2777 0.076 Uiso 1 1 calc R
C10 C 1.3132(2) 0.50687(14) 0.27288(12) 0.0547(6) Uani 1 1 d .
H10A H 1.3631 0.4628 0.2778 0.066 Uiso 1 1 calc R
C11 C 1.19115(18) 0.49606(12) 0.26521(10) 0.0449(5) Uani 1 1 d .
C12 C 1.11839(18) 0.42717(12) 0.26228(10) 0.0442(5) Uani 1 1 d .
C13 C 1.14525(18) 0.34249(13) 0.26569(10) 0.0445(5) Uani 1 1 d .
C14 C 1.2997(2) 0.24803(13) 0.27470(12) 0.0516(5) Uani 1 1 d .
H14A H 1.2739 0.2214 0.2342 0.062 Uiso 1 1 calc R
H14B H 1.2666 0.2198 0.3104 0.062 Uiso 1 1 calc R
C15 C 1.4293(2) 0.24728(17) 0.28353(17) 0.0816(9) Uani 1 1 d .
H15A H 1.4566 0.1926 0.2846 0.122 Uiso 1 1 calc R
H15B H 1.4538 0.2735 0.3238 0.122 Uiso 1 1 calc R
H15C H 1.4612 0.2752 0.2479 0.122 Uiso 1 1 calc R
C16 C 0.7712(2) 0.19826(15) 0.07346(12) 0.0584(6) Uani 1 1 d .
C17 C 0.8741(2) 0.23865(14) 0.08179(11) 0.0526(5) Uani 1 1 d .
H17A H 0.8753 0.2945 0.0852 0.063 Uiso 1 1 calc R
C18 C 0.9741(2) 0.11119(12) 0.08107(10) 0.0475(5) Uani 1 1 d .
C19 C 0.8668(2) 0.07208(14) 0.07174(12) 0.0576(6) Uani 1 1 d .
H19A H 0.8645 0.0162 0.0685 0.069 Uiso 1 1 calc R
C20 C 0.7657(2) 0.11476(15) 0.06737(13) 0.0634(7) Uani 1 1 d .
H20A H 0.6940 0.0888 0.0604 0.076 Uiso 1 1 calc R
C21 C 1.0907(2) 0.08416(12) 0.08969(10) 0.0474(5) Uani 1 1 d .
C22 C 1.1373(2) 0.00593(14) 0.09123(11) 0.0580(6) Uani 1 1 d .
H22A H 1.0890 -0.0388 0.0851 0.070 Uiso 1 1 calc R
C23 C 1.2551(2) -0.00263(16) 0.10200(13) 0.0671(7) Uani 1 1 d .
H23A H 1.2877 -0.0540 0.1035 0.080 Uiso 1 1 calc R
C24 C 1.3277(2) 0.06461(15) 0.11085(12) 0.0640(7) Uani 1 1 d .
H24A H 1.4078 0.0567 0.1186 0.077 Uiso 1 1 calc R
C25 C 1.2853(2) 0.14185(15) 0.10852(11) 0.0561(6) Uani 1 1 d .
H25A H 1.3356 0.1857 0.1136 0.067 Uiso 1 1 calc R
C26 C 1.1635(2) 0.15320(12) 0.09818(10) 0.0467(5) Uani 1 1 d .
C27 C 1.09117(19) 0.22195(12) 0.09448(10) 0.0461(5) Uani 1 1 d .
C28 C 1.11902(19) 0.30636(13) 0.09776(10) 0.0466(5) Uani 1 1 d .
C29 C 1.27542(19) 0.39973(13) 0.10929(11) 0.0515(5) Uani 1 1 d .
H29A H 1.2386 0.4303 0.1425 0.062 Uiso 1 1 calc R
H29B H 1.2564 0.4249 0.0673 0.062 Uiso 1 1 calc R
C30 C 1.4045(2) 0.39760(17) 0.12370(15) 0.0743(8) Uani 1 1 d .
H30A H 1.4347 0.4516 0.1245 0.112 Uiso 1 1 calc R
H30B H 1.4398 0.3672 0.0905 0.112 Uiso 1 1 calc R
H30C H 1.4221 0.3726 0.1654 0.112 Uiso 1 1 calc R
C31 C 1.1726(2) 0.69629(16) 0.09106(12) 0.0580(6) Uani 1 1 d .
C32 C 1.0699(2) 0.73650(14) 0.08479(11) 0.0521(5) Uani 1 1 d .
H32A H 1.0684 0.7925 0.0860 0.063 Uiso 1 1 calc R
C33 C 0.9705(2) 0.60926(12) 0.07560(10) 0.0467(5) Uani 1 1 d .
C34 C 1.0777(2) 0.56995(15) 0.08173(12) 0.0594(6) Uani 1 1 d .
H34A H 1.0802 0.5140 0.0806 0.071 Uiso 1 1 calc R
C35 C 1.1788(2) 0.61240(16) 0.08935(13) 0.0658(7) Uani 1 1 d .
H35A H 1.2507 0.5862 0.0933 0.079 Uiso 1 1 calc R
C36 C 0.85347(19) 0.58240(12) 0.06839(10) 0.0461(5) Uani 1 1 d .
C37 C 0.8056(2) 0.50466(13) 0.06596(11) 0.0564(6) Uani 1 1 d .
H37A H 0.8538 0.4595 0.0682 0.068 Uiso 1 1 calc R
C38 C 0.6873(2) 0.49651(15) 0.06019(13) 0.0646(7) Uani 1 1 d .
H38A H 0.6543 0.4453 0.0584 0.078 Uiso 1 1 calc R
C39 C 0.6148(2) 0.56443(15) 0.05699(13) 0.0640(7) Uani 1 1 d .
H39A H 0.5341 0.5572 0.0535 0.077 Uiso 1 1 calc R
C40 C 0.6589(2) 0.64141(14) 0.05879(12) 0.0557(6) Uani 1 1 d .
H40A H 0.6092 0.6857 0.0560 0.067 Uiso 1 1 calc R
C41 C 0.78063(19) 0.65166(12) 0.06489(10) 0.0454(5) Uani 1 1 d .
C42 C 0.85339(18) 0.72069(12) 0.06975(10) 0.0453(5) Uani 1 1 d .
C43 C 0.82569(19) 0.80518(13) 0.06905(10) 0.0466(5) Uani 1 1 d .
C44 C 0.6707(2) 0.89918(13) 0.06238(12) 0.0559(6) Uani 1 1 d .
H44A H 0.7028 0.9279 0.0266 0.067 Uiso 1 1 calc R
H44B H 0.6962 0.9259 0.1029 0.067 Uiso 1 1 calc R
C45 C 0.5409(2) 0.89809(18) 0.05393(18) 0.0883(9) Uani 1 1 d .
H45A H 0.5119 0.9524 0.0530 0.132 Uiso 1 1 calc R
H45B H 0.5102 0.8695 0.0896 0.132 Uiso 1 1 calc R
H45C H 0.5168 0.8717 0.0137 0.132 Uiso 1 1 calc R
N3 N 0.96806(15) 0.69339(10) 0.07659(8) 0.0441(4) Uani 1 1 d .
N2 N 0.97598(15) 0.19538(10) 0.08513(8) 0.0461(4) Uani 1 1 d .

loop_
_atom_site_aniso_label
_atom_site_aniso_U_11
_atom_site_aniso_U_22
_atom_site_aniso_U_33
_atom_site_aniso_U_23
_atom_site_aniso_U_13
_atom_site_aniso_U_12
Cl1 0.0525(4) 0.0738(4) 0.1292(7) 0.0017(4) -0.0138(4) -0.0108(3)
Cl2 0.0568(4) 0.0731(5) 0.1204(6) -0.0087(4) -0.0038(4) 0.0054(3)
Cl3 0.0555(4) 0.0865(5) 0.1166(6) 0.0103(4) -0.0084(4) -0.0160(3)
O1 0.0526(9) 0.0384(9) 0.0853(12) -0.0015(7) 0.0018(8) -0.0022(7)
O2 0.0479(9) 0.0365(8) 0.0739(11) -0.0009(7) 0.0021(7) 0.0022(6)
O3 0.0501(9) 0.0401(8) 0.0713(11) -0.0009(7) -0.0019(7) -0.0039(7)
O4 0.0552(9) 0.0379(9) 0.0882(12) 0.0032(8) 0.0003(8) -0.0012(8)
O5 0.0598(9) 0.0393(9) 0.0758(11) 0.0006(7) 0.0006(8) -0.0074(8)
O6 0.0529(9) 0.0375(8) 0.0765(11) -0.0014(7) 0.0044(7) -0.0013(7)
N1 0.0463(10) 0.0368(9) 0.0450(9) -0.0015(7) 0.0028(7) -0.0011(8)
C1 0.0514(13) 0.0513(14) 0.0602(15) -0.0024(11) -0.0034(11) -0.0015(11)
C2 0.0529(13) 0.0416(12) 0.0582(14) -0.0018(10) 0.0018(10) -0.0027(11)
C3 0.0556(13) 0.0370(11) 0.0427(11) -0.0001(9) 0.0050(9) 0.0030(10)
C4 0.0594(14) 0.0434(13) 0.0558(14) 0.0019(10) 0.0015(10) 0.0072(11)
C5 0.0525(13) 0.0546(15) 0.0629(15) 0.0011(11) -0.0014(11) 0.0100(11)
C6 0.0551(13) 0.0385(12) 0.0427(12) 0.0002(9) 0.0060(9) -0.0016(10)
C7 0.0678(16) 0.0394(12) 0.0617(15) 0.0036(10) 0.0044(11) -0.0038(11)
C8 0.0751(17) 0.0453(14) 0.0756(17) 0.0040(12) 0.0059(13) -0.0167(13)
C9 0.0560(14) 0.0602(16) 0.0738(17) 0.0038(12) 0.0062(12) -0.0156(12)
C10 0.0517(13) 0.0493(14) 0.0635(15) 0.0011(11) 0.0063(10) -0.0021(11)
C11 0.0523(12) 0.0381(12) 0.0448(12) -0.0009(9) 0.0062(9) -0.0011(10)
C12 0.0464(12) 0.0380(12) 0.0480(12) 0.0003(9) 0.0026(9) -0.0003(9)
C13 0.0476(12) 0.0392(12) 0.0466(12) -0.0017(9) 0.0028(9) -0.0007(10)
C14 0.0560(13) 0.0384(12) 0.0606(14) -0.0002(10) 0.0064(10) 0.0069(10)
C15 0.0572(16) 0.0628(17) 0.125(3) 0.0031(16) 0.0067(16) 0.0127(13)
C16 0.0558(14) 0.0556(15) 0.0634(15) -0.0030(11) 0.0007(11) -0.0012(12)
C17 0.0576(14) 0.0434(12) 0.0562(14) -0.0013(10) -0.0001(10) -0.0013(11)
C18 0.0639(14) 0.0371(12) 0.0418(12) -0.0010(9) 0.0043(10) -0.0054(10)
C19 0.0682(16) 0.0432(13) 0.0615(15) -0.0050(10) 0.0047(12) -0.0119(12)
C20 0.0578(15) 0.0542(15) 0.0775(18) -0.0065(12) -0.0016(12) -0.0115(12)
C21 0.0624(14) 0.0405(12) 0.0395(11) -0.0003(9) 0.0054(10) -0.0023(10)
C22 0.0785(17) 0.0408(13) 0.0553(14) -0.0031(10) 0.0094(12) 0.0014(12)
C23 0.0818(19) 0.0498(15) 0.0699(17) -0.0009(12) 0.0078(13) 0.0165(14)
C24 0.0653(15) 0.0613(16) 0.0655(16) -0.0040(12) 0.0052(12) 0.0133(13)
C25 0.0581(14) 0.0544(15) 0.0560(14) -0.0047(11) 0.0054(11) -0.0010(11)
C26 0.0597(13) 0.0401(12) 0.0406(12) -0.0018(9) 0.0050(10) -0.0010(10)
C27 0.0503(12) 0.0396(12) 0.0486(12) -0.0015(9) 0.0041(9) -0.0048(10)
C28 0.0528(13) 0.0416(12) 0.0451(12) 0.0010(9) 0.0010(9) -0.0040(11)
C29 0.0526(13) 0.0436(12) 0.0583(14) -0.0015(10) 0.0041(10) -0.0102(10)
C30 0.0555(15) 0.0715(18) 0.095(2) 0.0103(15) -0.0019(14) -0.0142(13)
C31 0.0511(14) 0.0641(16) 0.0583(15) 0.0036(11) -0.0007(11) -0.0040(12)
C32 0.0543(14) 0.0464(13) 0.0554(13) 0.0019(10) 0.0016(10) -0.0079(11)
C33 0.0590(14) 0.0383(12) 0.0430(12) -0.0008(9) 0.0050(10) 0.0002(10)
C34 0.0649(16) 0.0496(14) 0.0633(15) -0.0011(11) 0.0016(12) 0.0084(12)
C35 0.0560(15) 0.0649(18) 0.0756(18) -0.0002(12) -0.0013(12) 0.0087(12)
C36 0.0572(13) 0.0403(12) 0.0412(11) -0.0022(9) 0.0073(9) -0.0045(10)
C37 0.0735(17) 0.0370(12) 0.0589(14) -0.0012(10) 0.0069(11) -0.0038(11)
C38 0.0774(18) 0.0418(14) 0.0751(17) -0.0027(11) 0.0090(13) -0.0161(13)
C39 0.0610(15) 0.0564(16) 0.0755(17) -0.0036(12) 0.0098(12) -0.0171(12)
C40 0.0557(14) 0.0477(14) 0.0644(15) -0.0032(10) 0.0090(11) -0.0049(11)
C41 0.0556(13) 0.0382(12) 0.0428(12) -0.0017(9) 0.0068(9) -0.0046(10)
C42 0.0481(12) 0.0384(12) 0.0496(12) -0.0026(9) 0.0050(9) -0.0007(9)
C43 0.0530(13) 0.0419(13) 0.0450(12) -0.0012(9) 0.0048(9) -0.0043(11)
C44 0.0635(14) 0.0388(12) 0.0654(15) -0.0012(10) 0.0048(11) 0.0046(11)
C45 0.0642(17) 0.0619(18) 0.139(3) 0.0129(17) 0.0113(17) 0.0128(14)
N3 0.0513(10) 0.0384(10) 0.0428(10) 0.0004(7) 0.0036(7) -0.0041(8)
N2 0.0523(11) 0.0401(10) 0.0459(10) -0.0008(7) 0.0024(8) -0.0036(8)

loop_
_atom_type_symbol
_atom_type_description
_atom_type_scat_dispersion_real
_atom_type_scat_dispersion_imag
_atom_type_scat_source
C C 0.0181 0.0091 'International Tables Vol C Tables 4.2.6.8 and 6.1.1.4'
H H 0.0000 0.0000 'International Tables Vol C Tables 4.2.6.8 and 6.1.1.4'
Cl Cl 0.3639 0.7018 'International Tables Vol C Tables 4.2.6.8 and 6.1.1.4'
N N 0.0311 0.0180 'International Tables Vol C Tables 4.2.6.8 and 6.1.1.4'
O O 0.0492 0.0322 'International Tables Vol C Tables 4.2.6.8 and 6.1.1.4'

loop_
_geom_angle_atom_site_label_1
_geom_angle_atom_site_label_2
_geom_angle_atom_site_label_3
_geom_angle
C13 O2 C14 115.68(16)
C28 O3 C29 116.46(17)
C43 O6 C44 116.13(17)
C2 N1 C12 129.77(18)
C2 N1 C3 120.27(18)
C12 N1 C3 109.96(17)
C2 C1 C5 123.0(2)
C2 C1 Cl1 118.28(18)
C5 C1 Cl1 118.74(18)
C1 C2 N1 118.8(2)
C1 C2 H2A 120.6
N1 C2 H2A 120.6
C4 C3 N1 119.6(2)
C4 C3 C6 133.3(2)
N1 C3 C6 107.07(18)
C5 C4 C3 120.3(2)
C5 C4 H4A 119.9
C3 C4 H4A 119.9
C4 C5 C1 118.1(2)
C4 C5 H5A 121.0
C1 C5 H5A 121.0
C7 C6 C3 130.5(2)
C7 C6 C11 121.6(2)
C3 C6 C11 107.93(17)
C8 C7 C6 118.3(2)
C8 C7 H7A 120.8
C6 C7 H7A 120.8
C7 C8 C9 120.4(2)
C7 C8 H8A 119.8
C9 C8 H8A 119.8
C10 C9 C8 122.4(2)
C10 C9 H9A 118.8
C8 C9 H9A 118.8
C9 C10 C11 118.5(2)
C9 C10 H10A 120.8
C11 C10 H10A 120.8
C10 C11 C12 133.3(2)
C10 C11 C6 118.70(19)
C12 C11 C6 107.96(18)
N1 C12 C11 107.07(17)
N1 C12 C13 121.33(18)
C11 C12 C13 131.58(19)
O1 C13 O2 122.73(18)
O1 C13 C12 126.64(19)
O2 C13 C12 110.63(18)
O2 C14 C15 107.92(19)
O2 C14 H14A 110.1
C15 C14 H14A 110.1
O2 C14 H14B 110.1
C15 C14 H14B 110.1
H14A C14 H14B 108.4
C14 C15 H15A 109.5
C14 C15 H15B 109.5
H15A C15 H15B 109.5
C14 C15 H15C 109.5
H15A C15 H15C 109.5
H15B C15 H15C 109.5
C17 C16 C20 122.5(2)
C17 C16 Cl2 117.88(19)
C20 C16 Cl2 119.63(19)
C16 C17 N2 118.6(2)
C16 C17 H17A 120.7
N2 C17 H17A 120.7
C19 C18 N2 118.9(2)
C19 C18 C21 133.6(2)
N2 C18 C21 107.41(19)
C20 C19 C18 120.6(2)
C20 C19 H19A 119.7
C18 C19 H19A 119.7
C19 C20 C16 118.7(2)
C19 C20 H20A 120.7
C16 C20 H20A 120.7
C22 C21 C18 130.8(2)
C22 C21 C26 121.5(2)
C18 C21 C26 107.64(18)
C23 C22 C21 118.2(2)
C23 C22 H22A 120.9
C21 C22 H22A 120.9
C22 C23 C24 120.9(2)
C22 C23 H23A 119.5
C24 C23 H23A 119.5
C25 C24 C23 122.4(2)
C25 C24 H24A 118.8
C23 C24 H24A 118.8
C24 C25 C26 118.4(2)
C24 C25 H25A 120.8
C26 C25 H25A 120.8
C27 C26 C25 133.6(2)
C27 C26 C21 107.88(19)
C25 C26 C21 118.55(19)
N2 C27 C26 107.47(17)
N2 C27 C28 121.4(2)
C26 C27 C28 131.2(2)
O4 C28 O3 122.58(19)
O4 C28 C27 126.6(2)
O3 C28 C27 110.77(19)
O3 C29 C30 107.16(19)
O3 C29 H29A 110.3
C30 C29 H29A 110.3
O3 C29 H29B 110.3
C30 C29 H29B 110.3
H29A C29 H29B 108.5
C29 C30 H30A 109.5
C29 C30 H30B 109.5
H30A C30 H30B 109.5
C29 C30 H30C 109.5
H30A C30 H30C 109.5
H30B C30 H30C 109.5
C32 C31 C35 122.5(2)
C32 C31 Cl3 118.0(2)
C35 C31 Cl3 119.55(19)
C31 C32 N3 118.9(2)
C31 C32 H32A 120.6
N3 C32 H32A 120.6
C34 C33 N3 119.1(2)
C34 C33 C36 133.6(2)
N3 C33 C36 107.30(19)
C35 C34 C33 120.7(2)
C35 C34 H34A 119.7
C33 C34 H34A 119.7
C34 C35 C31 118.4(2)
C34 C35 H35A 120.8
C31 C35 H35A 120.8
C37 C36 C33 131.4(2)
C37 C36 C41 121.1(2)
C33 C36 C41 107.52(18)
C38 C37 C36 118.7(2)
C38 C37 H37A 120.6
C36 C37 H37A 120.6
C37 C38 C39 120.7(2)
C37 C38 H38A 119.7
C39 C38 H38A 119.7
C40 C39 C38 122.0(2)
C40 C39 H39A 119.0
C38 C39 H39A 119.0
C39 C40 C41 118.5(2)
C39 C40 H40A 120.7
C41 C40 H40A 120.7
C40 C41 C42 133.0(2)
C40 C41 C36 118.97(19)
C42 C41 C36 108.04(18)
N3 C42 C41 106.98(17)
N3 C42 C43 121.75(19)
C41 C42 C43 131.3(2)
O5 C43 O6 122.6(2)
O5 C43 C42 126.5(2)
O6 C43 C42 110.85(19)
O6 C44 C45 107.3(2)
O6 C44 H44A 110.3
C45 C44 H44A 110.3
O6 C44 H44B 110.3
C45 C44 H44B 110.3
H44A C44 H44B 108.5
C44 C45 H45A 109.5
C44 C45 H45B 109.5
H45A C45 H45B 109.5
C44 C45 H45C 109.5
H45A C45 H45C 109.5
H45B C45 H45C 109.5
C32 N3 C42 129.43(18)
C32 N3 C33 120.41(19)
C42 N3 C33 110.15(17)
C17 N2 C27 129.69(18)
C17 N2 C18 120.70(19)
C27 N2 C18 109.57(18)

loop_
_geom_bond_atom_site_label_1
_geom_bond_atom_site_label_2
_geom_bond_distance
Cl1 C1 1.735(2)
Cl2 C16 1.732(3)
Cl3 C31 1.732(2)
O1 C13 1.213(2)
O2 C13 1.349(3)
O2 C14 1.441(3)
O3 C28 1.343(3)
O3 C29 1.443(3)
O4 C28 1.223(3)
O5 C43 1.218(3)
O6 C43 1.341(3)
O6 C44 1.441(3)
N1 C2 1.369(3)
N1 C12 1.392(3)
N1 C3 1.398(3)
C1 C2 1.345(3)
C1 C5 1.397(3)
C2 H2A 0.9300
C3 C4 1.385(3)
C3 C6 1.411(3)
C4 C5 1.367(3)
C4 H4A 0.9300
C5 H5A 0.9300
C6 C7 1.404(3)
C6 C11 1.415(3)
C7 C8 1.362(4)
C7 H7A 0.9300
C8 C9 1.405(4)
C8 H8A 0.9300
C9 C10 1.367(3)
C9 H9A 0.9300
C10 C11 1.409(3)
C10 H10A 0.9300
C11 C12 1.414(3)
C12 C13 1.439(3)
C14 C15 1.484(4)
C14 H14A 0.9700
C14 H14B 0.9700
C15 H15A 0.9600
C15 H15B 0.9600
C15 H15C 0.9600
C16 C17 1.357(3)
C16 C20 1.393(3)
C17 N2 1.369(3)
C17 H17A 0.9300
C18 C19 1.392(3)
C18 N2 1.400(3)
C18 C21 1.410(3)
C19 C20 1.357(4)
C19 H19A 0.9300
C20 H20A 0.9300
C21 C22 1.404(3)
C21 C26 1.422(3)
C22 C23 1.361(4)
C22 H22A 0.9300
C23 C24 1.397(4)
C23 H23A 0.9300
C24 C25 1.371(3)
C24 H24A 0.9300
C25 C26 1.410(3)
C25 H25A 0.9300
C26 C27 1.410(3)
C27 N2 1.393(3)
C27 C28 1.437(3)
C29 C30 1.489(3)
C29 H29A 0.9700
C29 H29B 0.9700
C30 H30A 0.9600
C30 H30B 0.9600
C30 H30C 0.9600
C31 C32 1.351(3)
C31 C35 1.395(4)
C32 N3 1.370(3)
C32 H32A 0.9300
C33 C34 1.390(3)
C33 N3 1.397(3)
C33 C36 1.412(3)
C34 C35 1.357(4)
C34 H34A 0.9300
C35 H35A 0.9300
C36 C37 1.401(3)
C36 C41 1.420(3)
C37 C38 1.360(4)
C37 H37A 0.9300
C38 C39 1.400(4)
C38 H38A 0.9300
C39 C40 1.374(3)
C39 H39A 0.9300
C40 C41 1.403(3)
C40 H40A 0.9300
C41 C42 1.417(3)
C42 N3 1.389(3)
C42 C43 1.438(3)
C44 C45 1.487(4)
C44 H44A 0.9700
C44 H44B 0.9700
C45 H45A 0.9600
C45 H45B 0.9600
C45 H45C 0.9600

loop_
_geom_torsion_atom_site_label_1
_geom_torsion_atom_site_label_2
_geom_torsion_atom_site_label_3
_geom_torsion_atom_site_label_4
_geom_torsion
C5 C1 C2 N1 -0.1(4)
Cl1 C1 C2 N1 -178.91(17)
C12 N1 C2 C1 -179.2(2)
C3 N1 C2 C1 0.2(3)
C2 N1 C3 C4 -0.2(3)
C12 N1 C3 C4 179.3(2)
C2 N1 C3 C6 179.98(19)
C12 N1 C3 C6 -0.5(2)
N1 C3 C4 C5 0.1(3)
C6 C3 C4 C5 179.8(2)
C3 C4 C5 C1 0.1(4)
C2 C1 C5 C4 -0.1(4)
Cl1 C1 C5 C4 178.74(18)
C4 C3 C6 C7 0.0(4)
N1 C3 C6 C7 179.7(2)
C4 C3 C6 C11 -179.3(2)
N1 C3 C6 C11 0.5(2)
C3 C6 C7 C8 -179.0(2)
C11 C6 C7 C8 0.1(3)
C6 C7 C8 C9 0.2(4)
C7 C8 C9 C10 -0.4(4)
C8 C9 C10 C11 0.3(4)
C9 C10 C11 C12 179.2(2)
C9 C10 C11 C6 0.0(3)
C7 C6 C11 C10 -0.2(3)
C3 C6 C11 C10 179.1(2)
C7 C6 C11 C12 -179.6(2)
C3 C6 C11 C12 -0.3(2)
C2 N1 C12 C11 179.8(2)
C3 N1 C12 C11 0.3(2)
C2 N1 C12 C13 1.0(3)
C3 N1 C12 C13 -178.49(19)
C10 C11 C12 N1 -179.3(2)
C6 C11 C12 N1 0.0(2)
C10 C11 C12 C13 -0.6(4)
C6 C11 C12 C13 178.6(2)
C14 O2 C13 O1 2.2(3)
C14 O2 C13 C12 -177.65(18)
N1 C12 C13 O1 -1.2(3)
C11 C12 C13 O1 -179.6(2)
N1 C12 C13 O2 178.72(18)
C11 C12 C13 O2 0.3(3)
C13 O2 C14 C15 -179.8(2)
C20 C16 C17 N2 -0.8(4)
Cl2 C16 C17 N2 177.68(17)
N2 C18 C19 C20 -0.7(3)
C21 C18 C19 C20 177.3(2)
C18 C19 C20 C16 -1.0(4)
C17 C16 C20 C19 1.9(4)
Cl2 C16 C20 C19 -176.6(2)
C19 C18 C21 C22 0.5(4)
N2 C18 C21 C22 178.7(2)
C19 C18 C21 C26 -178.9(2)
N2 C18 C21 C26 -0.7(2)
C18 C21 C22 C23 -178.5(2)
C26 C21 C22 C23 0.8(3)
C21 C22 C23 C24 -0.4(4)
C22 C23 C24 C25 -0.7(4)
C23 C24 C25 C26 1.4(4)
C24 C25 C26 C27 178.4(2)
C24 C25 C26 C21 -0.9(3)
C22 C21 C26 C27 -179.7(2)
C18 C21 C26 C27 -0.2(2)
C22 C21 C26 C25 -0.2(3)
C18 C21 C26 C25 179.30(19)
C25 C26 C27 N2 -178.3(2)
C21 C26 C27 N2 1.1(2)
C25 C26 C27 C28 2.7(4)
C21 C26 C27 C28 -177.9(2)
C29 O3 C28 O4 -2.6(3)
C29 O3 C28 C27 176.56(18)
N2 C27 C28 O4 -2.4(3)
C26 C27 C28 O4 176.4(2)
N2 C27 C28 O3 178.45(18)
C26 C27 C28 O3 -2.7(3)
C28 O3 C29 C30 178.58(19)
C35 C31 C32 N3 0.2(4)
Cl3 C31 C32 N3 -178.87(16)
N3 C33 C34 C35 0.8(3)
C36 C33 C34 C35 -178.7(2)
C33 C34 C35 C31 0.2(4)
C32 C31 C35 C34 -0.6(4)
Cl3 C31 C35 C34 178.4(2)
C34 C33 C36 C37 1.2(4)
N3 C33 C36 C37 -178.4(2)
C34 C33 C36 C41 179.7(2)
N3 C33 C36 C41 0.1(2)
C33 C36 C37 C38 178.3(2)
C41 C36 C37 C38 -0.1(3)
C36 C37 C38 C39 -0.2(4)
C37 C38 C39 C40 0.7(4)
C38 C39 C40 C41 -0.8(4)
C39 C40 C41 C42 -178.2(2)
C39 C40 C41 C36 0.5(3)
C37 C36 C41 C40 -0.1(3)
C33 C36 C41 C40 -178.8(2)
C37 C36 C41 C42 178.9(2)
C33 C36 C41 C42 0.2(2)
C40 C41 C42 N3 178.4(2)
C36 C41 C42 N3 -0.5(2)
C40 C41 C42 C43 -1.1(4)
C36 C41 C42 C43 -179.9(2)
C44 O6 C43 O5 0.3(3)
C44 O6 C43 C42 179.82(18)
N3 C42 C43 O5 0.9(3)
C41 C42 C43 O5 -179.6(2)
N3 C42 C43 O6 -178.57(18)
C41 C42 C43 O6 0.8(3)
C43 O6 C44 C45 178.3(2)
C31 C32 N3 C42 179.4(2)
C31 C32 N3 C33 0.8(3)
C41 C42 N3 C32 -178.1(2)
C43 C42 N3 C32 1.4(3)
C41 C42 N3 C33 0.6(2)
C43 C42 N3 C33 -179.90(19)
C34 C33 N3 C32 -1.3(3)
C36 C33 N3 C32 178.36(18)
C34 C33 N3 C42 179.9(2)
C36 C33 N3 C42 -0.4(2)
C16 C17 N2 C27 -178.8(2)
C16 C17 N2 C18 -1.0(3)
C26 C27 N2 C17 176.4(2)
C28 C27 N2 C17 -4.5(3)
C26 C27 N2 C18 -1.6(2)
C28 C27 N2 C18 177.51(19)
C19 C18 N2 C17 1.8(3)
C21 C18 N2 C17 -176.73(18)
C19 C18 N2 C27 179.95(19)
C21 C18 N2 C27 1.4(2)
